data_1534170
loop_
_publ_author_name
'Astroem, A.'

_publ_section_title
;
 The crystal structure of Nb31 O77 F and Nb17 O42 F
;
_journal_name_full 'Acta Chemica Scandinavica (1-27,1973-42,1988)'
_journal_page_first 969
_journal_page_last 982
_journal_volume 20
_journal_year 1966
_chemical_formula_sum 'F Nb31 O77'
_chemical_name_systematic 'Nb31 O77 F'
_space_group_IT_number 5
_symmetry_space_group_name_Hall 'C 2y'
_symmetry_space_group_name_H-M 'C 1 2 1'
_cell_angle_alpha 90
_cell_angle_beta 91.92
_cell_angle_gamma 90
_cell_formula_units_Z 2
_cell_length_a 37.53999
_cell_length_b 3.832
_cell_length_c 21.17999
_cell_volume 3045.100
_citation_journal_id_ASTM ACSAA4
_cod_data_source_file Astroem_ACSAA4_1966_1859.cif
_cod_data_source_block F1Nb31O77
_cod_original_cell_volume 3045.1
_cod_original_formula_sum 'F1 Nb31 O77'
_cod_database_code 1534170

loop_
_symmetry_equiv_pos_as_xyz
x,y,z
-x,y,-z
x+1/2,y+1/2,z
-x+1/2,y+1/2,-z

loop_
_atom_site_label
_atom_site_type_symbol
_atom_site_fract_x
_atom_site_fract_y
_atom_site_fract_z
_atom_site_occupancy
_atom_site_U_iso_or_equiv
O27 O-2 0.166 0 0.314 0.9872 0.0
F7 F-1 0.406 0 0.038 0.0128 0.0
Nb15 Nb+5 0.256 0 0.447 1 0.0
O34 O-2 0.206 0 0.413 0.9872 0.0
F20 F-1 0.224 0 0.238 0.0128 0.0
O8 O-2 0.462 0.5 0.019 0.9872 0.0
Nb10 Nb+5 0.272 0 0.266 1 0.0
O3 O-2 0.243 0 0.057 0.9872 0.0
O1 O-2 0.139 0 0.014 0.9872 0.0
O10 O-2 0.011 0.5 0.071 0.9872 0.0
O11 O-2 0.077 0 0.081 0.9872 0.0
F37 F-1 0.414 0 0.498 0.0128 0.0
F8 F-1 0.462 0.5 0.019 0.0128 0.0
Nb11 Nb+5 0.374 0 0.304 1 0.0
F31 F-1 0.045 0.5 0.38 0.0128 0.0
F2 F-1 0.2 0.5 0.014 0.0128 0.0
O6 O-2 0.401 0.5 0.109 0.9872 0.0
O12 O-2 0.182 0 0.128 0.9872 0.0
F18 F-1 0.117 0 0.195 0.0128 0.0
F23 F-1 0.374 0.5 0.304 0.0128 0.0
F13 F-1 0.283 0 0.176 0.0128 0.0
O29 O-2 0.368 0 0.399 0.9872 0.0
F5 F-1 0.299 0.5 0.057 0.0128 0.0
O20 O-2 0.224 0 0.238 0.9872 0.0
Nb8 Nb+5 0.072 0 0.176 1 0.0
F16 F-1 0.013 0 0.166 0.0128 0.0
O15 O-2 0.491 0 0.252 0.9872 0.0
F33 F-1 0.155 0.5 0.418 0.0128 0.0
F35 F-1 0.251 0.5 0.457 0.0128 0.0
Nb1 Nb+5 0 0.25 0 1 0.0
O36 O-2 0.307 0 0.461 0.9872 0.0
F19 F-1 0.174 0.5 0.219 0.0128 0.0
O31 O-2 0.045 0.5 0.38 0.9872 0.0
F10 F-1 0.011 0.5 0.071 0.0128 0.0
O13 O-2 0.283 0 0.176 0.9872 0.0
F17 F-1 0.059 0.5 0.181 0.0128 0.0
Nb14 Nb+5 0.158 0 0.394 1 0.0
O35 O-2 0.251 0.5 0.457 0.9872 0.0
O39 O-2 0.147 0 0.494 0.9872 0.0
F26 F-1 0.059 0 0.271 0.0128 0.0
F27 F-1 0.166 0 0.314 0.0128 0.0
O23 O-2 0.374 0.5 0.304 0.9872 0.0
Nb3 Nb+5 0.192 0 0.038 1 0.0
F39 F-1 0.147 0 0.494 0.0128 0.0
F36 F-1 0.307 0 0.461 0.0128 0.0
F22 F-1 0.329 0 0.28 0.0128 0.0
O22 O-2 0.329 0 0.28 0.9872 0.0
F1 F-1 0.139 0 0.014 0.0128 0.0
F11 F-1 0.077 0 0.081 0.0128 0.0
Nb7 Nb+5 0 0.5 0.157 0.5 0.0
Nb13 Nb+5 0.056 0 0.361 1 0.0
O5 O-2 0.299 0.5 0.057 0.9872 0.0
F12 F-1 0.182 0 0.128 0.0128 0.0
Nb2 Nb+5 0.091 0 -0.005 1 0.0
Nb16 Nb+5 0.352 0 0.475 1 0.0
O18 O-2 0.117 0 0.195 0.9872 0.0
F32 F-1 0.104 0 0.38 0.0128 0.0
O17 O-2 0.059 0.5 0.181 0.9872 0.0
F24 F-1 0.43 0 0.333 0.0128 0.0
O7 O-2 0.406 0 0.038 0.9872 0.0
F6 F-1 0.401 0.5 0.109 0.0128 0.0
O24 O-2 0.43 0 0.333 0.9872 0.0
Nb17 Nb+5 0.043 0.5 0.485 1 0.0
F3 F-1 0.243 0 0.057 0.0128 0.0
F28 F-1 0.267 0 0.361 0.0128 0.0
Nb6 Nb+5 0.499 0 0.162 0.5 0.0
O32 O-2 0.104 0 0.38 0.9872 0.0
O14 O-2 0.387 0 0.214 0.9872 0.0
O25 O-2 0.497 0.5 0.352 0.9872 0.0
F30 F-1 0.486 0 0.442 0.0128 0.0
O26 O-2 0.059 0 0.271 0.9872 0.0
O21 O-2 0.275 0.5 0.266 0.9872 0.0
O19 O-2 0.174 0.5 0.219 0.9872 0.0
O30 O-2 0.486 0 0.442 0.9872 0.0
F21 F-1 0.275 0.5 0.266 0.0128 0.0
F29 F-1 0.368 0 0.399 0.0128 0.0
F38 F-1 0.043 0 0.451 0.0128 0.0
F9 F-1 0.446 0 0.138 0.0128 0.0
Nb4 Nb+5 0.294 0 0.09 1 0.0
F4 F-1 0.344 0 0.1 0.0128 0.0
O16 O-2 0.013 0 0.166 0.9872 0.0
Nb9 Nb+5 0.174 0 0.219 1 0.0
O28 O-2 0.267 0 0.361 0.9872 0.0
Nb5 Nb+5 0.395 0 0.128 1 0.0
F25 F-1 0.497 0.5 0.352 0.0128 0.0
F15 F-1 0.491 0 0.252 0.0128 0.0
F34 F-1 0.206 0 0.413 0.0128 0.0
O9 O-2 0.446 0 0.138 0.9872 0.0
O4 O-2 0.344 0 0.1 0.9872 0.0
O2 O-2 0.2 0.5 0.014 0.9872 0.0
O38 O-2 0.043 0 0.451 0.9872 0.0
O33 O-2 0.155 0.5 0.418 0.9872 0.0
Nb12 Nb+5 0.481 0 0.337 1 0.0
F14 F-1 0.387 0 0.214 0.0128 0.0
O37 O-2 0.414 0 0.498 0.9872 0.0
